data_1516194
loop_
_publ_author_name
'Hathwar, Venkatesha R.'
'Thakur, Tejender S.'
'Dubey, Ritesh'
'Pavan, Mysore S.'
'Row, Tayur N Guru'
'Desiraju, Gautam R.'

_publ_contact_author
;
 Prof. Dr. T. N. Guru Row
 Solid State and Structural Chemistry Unit
 Indian Institute of Science
 Bangalore, 560 012
 India
;
_publ_section_title
;
 Extending the supramolecular synthon based fragment approach (SBFA) for
 transferability of multipole charge density parameters to
 monofluorobenzoic acids and their cocrystals with isonicotinamide:
 importance of C-H&#x00B7;&#x00B7;&#x00B7;O, C-H&#x00B7;&#x00B7;&#x00B7;F,
 and F&#x00B7;&#x00B7;&#x00B7;F intermolecular regions.
;
_journal_issue 45
_journal_name_full 'The journal of physical chemistry. A'
_journal_page_first 12852
_journal_page_last 12863
_journal_paper_doi 10.1021/jp2039866
_journal_volume 115
_journal_year 2011
_chemical_formula_moiety 'C7 H5 F O2'
_chemical_formula_sum 'C7 H5 F O2'
_chemical_formula_weight 140.11
_chemical_name_common 'p-flurobenzoic acid'
_space_group_IT_number 14
_symmetry_cell_setting monoclinic
_symmetry_Int_Tables_number 14
_symmetry_space_group_name_Hall '-P 2ybc'
_symmetry_space_group_name_H-M 'P 1 21/c 1'
_atom_sites_solution_primary direct
_atom_sites_solution_secondary difmap
_audit_conform_dict_location ftp://ftp.iucr.org/pub/cif_core.dic
_audit_conform_dict_name cif_core.dic
_audit_conform_dict_version 2.3
_audit_creation_date '15-Apr-04 T18:35:55-00:00'
_audit_creation_method 'XD routine XDCIF'
_audit_update_record
;
2011-04-17 # Formatted by publCIF
;
_cell_angle_alpha 90
_cell_angle_beta 92.960(3)
_cell_angle_gamma 90
_cell_formula_units_Z 4
_cell_length_a 3.7041(2)
_cell_length_b 6.2642(4)
_cell_length_c 26.6604(17)
_cell_measurement_reflns_used 6493
_cell_measurement_temperature 100(2)
_cell_measurement_theta_max 50.14
_cell_measurement_theta_min 1.25
_cell_volume 617.78(6)
_computing_cell_refinement 'SAINTPLUS (BRUKER-AXS)'
_computing_data_collection 'KAPPA APEX II (BRUKER-AXS)'
_computing_data_reduction 'SAINTPLUS (BRUKER-AXS)'
_computing_molecular_graphics 'XD2006   (Volkov et al, 2006)'
_computing_publication_material 'XD2006   (Volkov et al, 2006)'
_computing_structure_refinement 'XD2006   (Volkov et al, 2006)'
_computing_structure_solution 'SHELXS-97 (Sheldrick, 2008)'
_diffrn_ambient_temperature 100(2)
_diffrn_measured_fraction_theta_full 0.999
_diffrn_measured_fraction_theta_max 0.999
_diffrn_measurement_device_type 'Bruker Kappa APEX II CCD detector'
_diffrn_measurement_method '\f and \w scans'
_diffrn_radiation_monochromator graphite
_diffrn_radiation_probe x-ray
_diffrn_radiation_source 'fine-focus sealed tube'
_diffrn_radiation_type MoK\a
_diffrn_radiation_wavelength 0.71073
_diffrn_reflns_av_R_equivalents 0.037
_diffrn_reflns_av_sigmaI/netI 0.031
_diffrn_reflns_limit_h_max 7
_diffrn_reflns_limit_h_min -6
_diffrn_reflns_limit_k_max 13
_diffrn_reflns_limit_k_min -13
_diffrn_reflns_limit_l_max 57
_diffrn_reflns_limit_l_min -57
_diffrn_reflns_number 81207
_diffrn_reflns_theta_full 50.14
_diffrn_reflns_theta_max 50.14
_diffrn_reflns_theta_min 3.04
_exptl_absorpt_coefficient_mu 0.130
_exptl_absorpt_correction_T_max 0.9821
_exptl_absorpt_correction_T_min 0.9683
_exptl_absorpt_correction_type analytical
_exptl_absorpt_process_details 'Bruker AXS, 2008)'
_exptl_crystal_colour colorless
_exptl_crystal_density_diffrn 1.506
_exptl_crystal_density_method 'not measured'
_exptl_crystal_description block
_exptl_crystal_F_000 288
_exptl_crystal_size_max 0.25
_exptl_crystal_size_mid 0.16
_exptl_crystal_size_min 0.14
_refine_diff_density_max 0.158
_refine_diff_density_min -0.143
_refine_diff_density_rms 0.046
_refine_ls_extinction_method none
_refine_ls_goodness_of_fit_ref 1.480
_refine_ls_hydrogen_treatment constr
_refine_ls_matrix_type full
_refine_ls_number_parameters 268
_refine_ls_number_reflns 5039
_refine_ls_number_restraints 0
_refine_ls_restrained_S_all 1.480
_refine_ls_R_factor_all 0.027
_refine_ls_R_factor_gt 0.025
_refine_ls_R_Fsqd_factor 0.025
_refine_ls_shift/su_max 0.000
_refine_ls_shift/su_mean 0.000
_refine_ls_structure_factor_coef Fsqd
_refine_ls_weighting_details
;
        calc w2 = 1/[s^2^(Fo^2^)]
;
_refine_ls_weighting_scheme calc
_refine_ls_wR_factor_ref 0.057
_reflns_number_gt 5039
_reflns_number_total 6493
_reflns_threshold_expression >3sigma(I)
_cod_data_source_file 4FBza_CD.cif
_cod_data_source_block 4fb_m
_cod_depositor_comments
;
The following automatic conversions were performed:

'_symmetry_cell_setting' value 'Monoclinic' changed to 'monoclinic'
according to
/usr/data/users/saulius/automatic-downloads/retrospective/ACS/lib/dictionaries/cif_core.dic
dictionary named 'cif_core.dic' version 2.4.2 from 2011-04-26.

Automatic conversion script
Id: cif_fix_values 2281 2013-09-26 08:29:07Z andrius 
;
_cod_original_sg_symbol_H-M 'P 21/c'
_cod_database_code 1516194

loop_
_symmetry_equiv_pos_site_id
_symmetry_equiv_pos_as_xyz
1 x,y,z
2 -x,1/2+y,1/2-z
3 -x,-y,-z
4 x,1/2-y,1/2+z

loop_
_atom_local_axes_atom_label
_atom_local_axes_atom0
_atom_local_axes_ax1
_atom_local_axes_atom1
_atom_local_axes_atom2
_atom_local_axes_ax2
F(1) C(4) Z F(1) C(5) Y
O(2) C(7) Z O(2) O(1) Y
O(1) H(1) Z O(1) C(7) Y
C(1) C(6) Z C(1) C(2) Y
C(2) H(2) Z C(2) C(3) Y
C(3) H(3) Z C(3) C(4) Y
C(4) F(1) Z C(4) C(5) Y
C(5) H(5) Z C(5) C(4) Y
C(6) H(6) Z C(6) C(5) Y
C(7) O(2) Z C(7) O(1) Y
H(1) O(1) Z H(1) C(7) Y
H(2) C(2) Z H(2) C(3) Y
H(3) C(3) Z H(3) C(4) Y
H(5) C(5) Z H(5) C(6) Y
H(6) C(6) Z H(6) C(5) Y

loop_
_atom_rho_multipole_atom_label
_atom_rho_multipole_coeff_Pv
_atom_rho_multipole_coeff_P00
_atom_rho_multipole_coeff_P11
_atom_rho_multipole_coeff_P1-1
_atom_rho_multipole_coeff_P10
_atom_rho_multipole_coeff_P20
_atom_rho_multipole_coeff_P21
_atom_rho_multipole_coeff_P2-1
_atom_rho_multipole_coeff_P22
_atom_rho_multipole_coeff_P2-2
_atom_rho_multipole_coeff_P30
_atom_rho_multipole_coeff_P31
_atom_rho_multipole_coeff_P3-1
_atom_rho_multipole_coeff_P32
_atom_rho_multipole_coeff_P3-2
_atom_rho_multipole_coeff_P33
_atom_rho_multipole_coeff_P3-3
_atom_rho_multipole_coeff_P40
_atom_rho_multipole_coeff_P41
_atom_rho_multipole_coeff_P4-1
_atom_rho_multipole_coeff_P42
_atom_rho_multipole_coeff_P4-2
_atom_rho_multipole_coeff_P43
_atom_rho_multipole_coeff_P4-3
_atom_rho_multipole_coeff_P44
_atom_rho_multipole_coeff_P4-4
_atom_rho_multipole_kappa
_atom_rho_multipole_kappa_prime0
_atom_rho_multipole_kappa_prime1
_atom_rho_multipole_kappa_prime2
_atom_rho_multipole_kappa_prime3
_atom_rho_multipole_kappa_prime4
_atom_rho_multipole_radial_slater_n0
_atom_rho_multipole_radial_slater_zeta0
_atom_rho_multipole_radial_slater_n1
_atom_rho_multipole_radial_slater_zeta1
_atom_rho_multipole_radial_slater_n2
_atom_rho_multipole_radial_slater_zeta2
_atom_rho_multipole_radial_slater_n3
_atom_rho_multipole_radial_slater_zeta3
_atom_rho_multipole_radial_slater_n4
_atom_rho_multipole_radial_slater_zeta4
F(1) 7.36(3) 0 0.023(13) -0.033(13) 0.008(10) -0.080(13) 0.016(13) -0.004(13) -0.049(16) 0.008(16) 0.005(7) -0.013(7) 0.029(7) 0.038(7) -0.002(7) -0.037(8) 0.036(8) 0 0 0 0 0 0 0 0 0 0.989(3) 1.21(9) 1.209936 1.209936 1.209936 1.209936 2 5.1078857142857 2 5.1078857142857 2 5.1078857142857 3 5.1078857142857 4 5.1078857142857
O(2) 6.30(4) 0 -0.002(9) -0.023(8) -0.074(10) 0.002(10) -0.002(10) -0.009(9) -0.104(10) -0.012(9) 0.036(7) 0.003(7) -0.004(6) 0.049(7) 0.002(7) 0.002(7) 0.020(7) 0 0 0 0 0 0 0 0 0 0.993(3) 1.13(6) 1.127218 1.127218 1.127218 1.127218 2 4.466 2 4.466 2 4.466 3 4.466 4 4.466
O(1) 6.23(5) 0 -0.004(11) -0.032(11) -0.033(14) 0.044(13) 0.013(11) 0.041(10) -0.003(11) -0.002(11) 0.096(14) 0.023(9) -0.046(9) 0.020(9) -0.020(9) 0.016(9) -0.005(9) 0 0 0 0 0 0 0 0 0 0.992(3) 0.83(5) 0.828678 0.828678 0.828678 0.828678 2 4.466 2 4.466 2 4.466 3 4.466 4 4.466
C(1) 3.97(8) 0 0.006(12) 0.063(15) 0.049(15) 0.123(15) 0.010(11) -0.062(13) -0.165(16) 0.001(11) 0.28(3) 0.006(12) 0.026(14) 0.20(2) -0.001(13) 0.007(12) 0.016(12) 0 0 0 0 0 0 0 0 0 1.021(7) 0.88(4) 0.884413 0.884413 0.884413 0.884413 2 3.1762 2 3.1762 2 3.1762 3 3.1762 4 3.1762
C(2) 3.86(5) 0 -0.004(13) 0.031(16) -0.068(18) 0.062(15) 0.028(11) -0.005(12) -0.198(13) 0.011(12) 0.255(19) 0.011(12) -0.039(13) 0.176(16) -0.016(13) -0.022(13) -0.002(13) 0 0 0 0 0 0 0 0 0 1.025(4) 0.909(18) 0.909251 0.909251 0.909251 0.909251 2 3.1762 2 3.1762 2 3.1762 3 3.1762 4 3.1762
C(3) 3.77(5) 0 -0.002(12) -0.065(18) -0.067(18) 0.057(15) 0.015(11) 0.037(14) -0.143(14) 0.029(13) 0.206(18) 0.002(11) -0.080(14) 0.134(15) 0.027(13) 0.014(13) -0.025(13) 0 0 0 0 0 0 0 0 0 1.025(4) 0.909(18) 0.909251 0.909251 0.909251 0.909251 2 3.1762 2 3.1762 2 3.1762 3 3.1762 4 3.1762
C(4) 4.07(7) 0 -0.017(13) -0.022(16) -0.22(2) -0.020(13) 0.008(11) -0.005(13) -0.30(2) -0.007(13) 0.43(3) 0.000(13) -0.007(15) 0.24(2) 0.003(14) 0.033(14) 0.012(13) 0 0 0 0 0 0 0 0 0 1.011(7) 0.85(3) 0.849703 0.849703 0.849703 0.849703 2 3.1762 2 3.1762 2 3.1762 3 3.1762 4 3.1762
C(5) 3.76(5) 0 0.010(12) -0.029(17) -0.049(19) 0.064(15) 0.018(11) 0.074(14) -0.184(13) -0.006(12) 0.234(18) -0.004(11) 0.026(14) 0.193(15) 0.007(13) -0.009(13) -0.035(13) 0 0 0 0 0 0 0 0 0 1.025(4) 0.909(18) 0.909251 0.909251 0.909251 0.909251 2 3.1762 2 3.1762 2 3.1762 3 3.1762 4 3.1762
C(6) 3.82(5) 0 0.004(12) 0.006(16) -0.060(18) 0.077(14) -0.001(11) -0.001(13) -0.197(13) -0.002(11) 0.235(18) 0.005(11) -0.007(13) 0.174(15) 0.003(13) 0.009(12) -0.001(12) 0 0 0 0 0 0 0 0 0 1.025(4) 0.909(18) 0.909251 0.909251 0.909251 0.909251 2 3.1762 2 3.1762 2 3.1762 3 3.1762 4 3.1762
C(7) 3.96(7) 0 -0.003(12) -0.005(14) 0.071(15) 0.235(18) -0.002(12) 0.022(13) -0.244(16) -0.005(11) 0.40(3) -0.003(13) 0.026(14) 0.28(2) -0.007(13) 0.009(12) 0.013(12) 0 0 0 0 0 0 0 0 0 1.019(7) 0.89(2) 0.888417 0.888417 0.888417 0.888417 2 3.1762 2 3.1762 2 3.1762 3 3.1762 4 3.1762
H(1) 0.73(3) 0 0 0 0.19(2) 0.24(3) 0 0 0 0 0 0 0 0 0 0 0 0 0 0 0 0 0 0 0 0 1.2 1.2 1.2 1.2 1.2 1.2 0 2 1 2 2 2 3 2 4 2
H(2) 1.06(2) 0 0 0 0.21(2) 0.09(2) 0 0 0 0 0 0 0 0 0 0 0 0 0 0 0 0 0 0 0 0 1.2 1.2 1.2 1.2 1.2 1.2 0 2 1 2 2 2 3 2 4 2
H(3) 1.08(3) 0 0 0 0.27(2) 0.12(3) 0 0 0 0 0 0 0 0 0 0 0 0 0 0 0 0 0 0 0 0 1.2 1.2 1.2 1.2 1.2 1.2 0 2 1 2 2 2 3 2 4 2
H(5) 0.97(2) 0 0 0 0.24(2) 0.13(2) 0 0 0 0 0 0 0 0 0 0 0 0 0 0 0 0 0 0 0 0 1.2 1.2 1.2 1.2 1.2 1.2 0 2 1 2 2 2 3 2 4 2
H(6) 1.05(2) 0 0 0 0.250(19) 0.09(2) 0 0 0 0 0 0 0 0 0 0 0 0 0 0 0 0 0 0 0 0 1.2 1.2 1.2 1.2 1.2 1.2 0 2 1 2 2 2 3 2 4 2

loop_
_atom_site_aniso_label
_atom_site_aniso_U_11
_atom_site_aniso_U_22
_atom_site_aniso_U_33
_atom_site_aniso_U_12
_atom_site_aniso_U_13
_atom_site_aniso_U_23
F(1) 0.0263(2) 0.0279(2) 0.01840(16) -0.00430(18) 0.00086(17) 0.00913(18)
O(2) 0.02211(16) 0.01429(12) 0.01389(12) -0.00641(11) -0.00031(10) -0.00051(9)
O(1) 0.02624(15) 0.01924(12) 0.01146(8) -0.00895(11) -0.00131(9) -0.00055(8)
C(1) 0.01145(10) 0.01228(9) 0.01120(8) -0.00129(7) 0.00017(7) -0.00102(6)
C(2) 0.01405(11) 0.01577(11) 0.01177(9) -0.00176(8) 0.00009(7) -0.00183(7)
C(3) 0.01606(12) 0.02057(13) 0.01163(9) -0.00152(9) 0.00018(8) -0.00004(8)
C(4) 0.01407(12) 0.01864(12) 0.01401(9) -0.00086(9) 0.00072(8) 0.00339(8)
C(5) 0.01479(12) 0.01422(11) 0.01617(10) -0.00203(8) 0.00040(8) 0.00182(8)
C(6) 0.01403(11) 0.01277(10) 0.01325(9) -0.00212(7) -0.00007(7) -0.00071(7)
C(7) 0.01318(11) 0.01233(9) 0.01150(9) -0.00218(8) 0.00026(7) -0.00114(7)
H(1) 0.048651 0.032197 0.020694 -0.014524 -0.00134 0.004884
H(2) 0.043654 0.025571 0.026974 -0.01179 -0.000525 -0.005675
H(3) 0.052749 0.045945 0.016667 -0.010575 -0.001742 -0.00224
H(5) 0.045992 0.024153 0.03653 -0.014027 0.000126 0.001493
H(6) 0.046399 0.030586 0.020337 -0.01187 -0.002193 -0.004969

loop_
_atom_site_label
_atom_site_fract_x
_atom_site_fract_y
_atom_site_fract_z
_atom_site_occupancy
_atom_site_symmetry_multiplicity
_atom_site_U_iso_or_equiv
F(1) 0.39185(18) 1.21415(11) 0.784602(19) 1 4 0.024
O(2) -0.06678(12) 0.50986(6) 0.937764(13) 1 4 0.017
O(1) 0.21894(10) 0.74531(6) 0.988895(10) 1 4 0.019
C(1) 0.18096(7) 0.82093(4) 0.902247(9) 1 4 0.012
C(2) 0.09601(8) 0.75398(5) 0.852977(10) 1 4 0.014
C(3) 0.16727(9) 0.88649(6) 0.812820(10) 1 4 0.016
C(4) 0.32115(8) 1.08416(5) 0.823441(11) 1 4 0.016
C(5) 0.40716(8) 1.15588(5) 0.871728(11) 1 4 0.015
C(6) 0.33629(8) 1.02122(4) 0.911516(10) 1 4 0.013
C(7) 0.10102(7) 0.67886(4) 0.944432(9) 1 4 0.012
H(1) 0.166552 0.639067 1.01378 1 4 0.034
H(2) -0.019099 0.598645 0.845463 1 4 0.032
H(3) 0.111711 0.844142 0.774042 1 4 0.039
H(5) 0.526975 1.310202 0.87894 1 4 0.036
H(6) 0.402372 1.073969 0.949319 1 4 0.033

loop_
_atom_type_symbol
_atom_type_description
_atom_type_scat_dispersion_real
_atom_type_scat_dispersion_imag
_atom_type_scat_source
C C 0.0033 0.0016 'International Tables Vol C Tables 4.2.6.8 and 6.1.1.4'
H H 0.0000 0.0000 'International Tables Vol C Tables 4.2.6.8 and 6.1.1.4'
O O 0.0106 0.0060 'International Tables Vol C Tables 4.2.6.8 and 6.1.1.4'
F F 0.0171 0.0103 'International Tables Vol C Tables 4.2.6.8 and 6.1.1.4'

loop_
_geom_angle_atom_site_label_1
_geom_angle_atom_site_label_2
_geom_angle_atom_site_label_3
_geom_angle
_geom_angle_site_symmetry_1
_geom_angle_site_symmetry_2
_geom_angle_site_symmetry_3
_geom_angle_publ_flag
C(7) O(1) H(1) 109.45(3) 1_555 1_555 1_555 yes
C(2) C(1) C(6) 120.39(2) 1_555 1_555 1_555 yes
C(2) C(1) C(7) 119.36(2) 1_555 1_555 1_555 yes
C(6) C(1) C(7) 120.24(2) 1_555 1_555 1_555 yes
C(1) C(2) C(3) 120.09(3) 1_555 1_555 1_555 yes
C(1) C(2) H(2) 120.87(3) 1_555 1_555 1_555 yes
C(3) C(2) H(2) 119.02(2) 1_555 1_555 1_555 yes
C(2) C(3) C(4) 117.92(3) 1_555 1_555 1_555 yes
C(2) C(3) H(3) 123.89(3) 1_555 1_555 1_555 yes
C(4) C(3) H(3) 118.19(3) 1_555 1_555 1_555 yes
F(1) C(4) C(3) 118.35(4) 1_555 1_555 1_555 yes
F(1) C(4) C(5) 118.14(4) 1_555 1_555 1_555 yes
C(3) C(4) C(5) 123.51(3) 1_555 1_555 1_555 yes
C(4) C(5) C(6) 117.95(3) 1_555 1_555 1_555 yes
C(4) C(5) H(5) 122.01(3) 1_555 1_555 1_555 yes
C(6) C(5) H(5) 120.04(3) 1_555 1_555 1_555 yes
C(1) C(6) C(5) 120.13(2) 1_555 1_555 1_555 yes
C(1) C(6) H(6) 120.85(2) 1_555 1_555 1_555 yes
C(5) C(6) H(6) 119.01(3) 1_555 1_555 1_555 yes
O(2) C(7) O(1) 122.97(3) 1_555 1_555 1_555 yes
O(2) C(7) C(1) 121.74(3) 1_555 1_555 1_555 yes
O(1) C(7) C(1) 115.30(3) 1_555 1_555 1_555 yes

loop_
_geom_bond_atom_site_label_1
_geom_bond_atom_site_label_2
_geom_bond_distance
_geom_bond_site_symmetry_1
_geom_bond_site_symmetry_2
_geom_bond_publ_flag
F(1) C(4) 1.3535(5) 1_555 1_555 yes
O(2) C(7) 1.2358(5) 1_555 1_555 yes
O(1) C(7) 1.3099(4) 1_555 1_555 yes
O(1) H(1) 0.967 1_555 1_555 yes
C(1) C(2) 1.3992(3) 1_555 1_555 yes
C(1) C(6) 1.3970(4) 1_555 1_555 yes
C(1) C(7) 1.4761(4) 1_555 1_555 yes
C(2) C(3) 1.3907(4) 1_555 1_555 yes
C(2) H(2) 1.077 1_555 1_555 yes
C(3) C(4) 1.3862(5) 1_555 1_555 yes
C(3) H(3) 1.077 1_555 1_555 yes
C(4) C(5) 1.3850(4) 1_555 1_555 yes
C(5) C(6) 1.3908(4) 1_555 1_555 yes
C(5) H(5) 1.077 1_555 1_555 yes
C(6) H(6) 1.077 1_555 1_555 yes

loop_
_geom_torsion_atom_site_label_1
_geom_torsion_atom_site_label_2
_geom_torsion_atom_site_label_3
_geom_torsion_atom_site_label_4
_geom_torsion
_geom_torsion_site_symmetry_1
_geom_torsion_site_symmetry_2
_geom_torsion_site_symmetry_3
_geom_torsion_site_symmetry_4
_geom_torsion_publ_flag
H(1) O(1) C(7) O(2) 3.44(3) 1_555 1_555 1_555 1_555 yes
H(1) O(1) C(7) C(1) -176.80(4) 1_555 1_555 1_555 1_555 yes
C(6) C(1) C(2) C(3) 0.26(3) 1_555 1_555 1_555 1_555 yes
C(2) C(1) C(6) C(5) 0.10(3) 1_555 1_555 1_555 1_555 yes
C(6) C(1) C(2) H(2) 178.83(4) 1_555 1_555 1_555 1_555 yes
C(2) C(1) C(6) H(6) 179.97(4) 1_555 1_555 1_555 1_555 yes
C(2) C(1) C(7) O(2) -6.23(3) 1_555 1_555 1_555 1_555 yes
C(2) C(1) C(7) O(1) 174.01(4) 1_555 1_555 1_555 1_555 yes
C(7) C(1) C(2) C(3) 179.56(4) 1_555 1_555 1_555 1_555 yes
C(7) C(1) C(2) H(2) -1.88(2) 1_555 1_555 1_555 1_555 yes
C(6) C(1) C(7) O(2) 173.07(4) 1_555 1_555 1_555 1_555 yes
C(6) C(1) C(7) O(1) -6.69(3) 1_555 1_555 1_555 1_555 yes
C(7) C(1) C(6) C(5) -179.19(4) 1_555 1_555 1_555 1_555 yes
C(7) C(1) C(6) H(6) 0.69(2) 1_555 1_555 1_555 1_555 yes
C(1) C(2) C(3) C(4) -0.33(3) 1_555 1_555 1_555 1_555 yes
C(1) C(2) C(3) H(3) 179.23(5) 1_555 1_555 1_555 1_555 yes
H(2) C(2) C(3) C(4) -178.92(4) 1_555 1_555 1_555 1_555 yes
H(2) C(2) C(3) H(3) 0.64(3) 1_555 1_555 1_555 1_555 yes
C(2) C(3) C(4) F(1) 179.93(5) 1_555 1_555 1_555 1_555 yes
C(2) C(3) C(4) C(5) 0.04(3) 1_555 1_555 1_555 1_555 yes
H(3) C(3) C(4) F(1) 0.35(4) 1_555 1_555 1_555 1_555 yes
H(3) C(3) C(4) C(5) -179.55(5) 1_555 1_555 1_555 1_555 yes
F(1) C(4) C(5) C(6) -179.58(5) 1_555 1_555 1_555 1_555 yes
F(1) C(4) C(5) H(5) 0.01(4) 1_555 1_555 1_555 1_555 yes
C(3) C(4) C(5) C(6) 0.32(3) 1_555 1_555 1_555 1_555 yes
C(3) C(4) C(5) H(5) 179.91(5) 1_555 1_555 1_555 1_555 yes
C(4) C(5) C(6) C(1) -0.38(3) 1_555 1_555 1_555 1_555 yes
C(4) C(5) C(6) H(6) 179.74(4) 1_555 1_555 1_555 1_555 yes
H(5) C(5) C(6) C(1) -179.98(4) 1_555 1_555 1_555 1_555 yes
H(5) C(5) C(6) H(6) 0.14(3) 1_555 1_555 1_555 1_555 yes
